data_4065617
loop_
_publ_author_name
'Yuan, Jian'
'Hughes, Russell P.'
'Golen, James A.'
'Rheingold, Arnold L.'

_publ_section_title
;
 Synthesis and Structural and Computational Studies of a Conformationally
 Locked (\h1-Perfluoroalkylidene)(\h2-alkene) Transition Metal Complex:
 Ir(Cp*)(CFCF3)(C2H4)
;
_journal_issue 8
_journal_name_full Organometallics
_journal_page_first 1942
_journal_paper_doi 10.1021/om1000343
_journal_volume 29
_journal_year 2010
_chemical_formula_sum 'C24 H30 F10 I2 Ir2'
_chemical_formula_weight 1146.68
_chemical_name_systematic
; 
 ? 
;
_space_group_IT_number 61
_symmetry_cell_setting orthorhombic
_symmetry_space_group_name_Hall '-P 2ac 2ab'
_symmetry_space_group_name_H-M 'P b c a'
_atom_sites_solution_hydrogens geom
_atom_sites_solution_primary direct
_atom_sites_solution_secondary difmap
_audit_creation_method SHELXL-97
_cell_angle_alpha 90.00
_cell_angle_beta 90.00
_cell_angle_gamma 90.00
_cell_formula_units_Z 4
_cell_length_a 12.8514(10)
_cell_length_b 13.9753(11)
_cell_length_c 16.3838(13)
_cell_measurement_reflns_used 9993
_cell_measurement_temperature 208(2)
_cell_measurement_theta_max 28.05
_cell_measurement_theta_min 2.49
_cell_volume 2942.6(4)
_computing_cell_refinement 'Bruker APEX II SMART'
_computing_data_collection 'Bruker AEPX II SMART'
_computing_data_reduction 'Bruker APEX II SAINT'
_computing_molecular_graphics 'Bruker SHELXTL'
_computing_publication_material 'Bruker SHELXTL'
_computing_structure_refinement 'SHELXL-97 (Sheldrick, 1997)'
_computing_structure_solution 'SHELXS-97 (Sheldrick, 1990)'
_diffrn_ambient_temperature 208(2)
_diffrn_measured_fraction_theta_full 1.000
_diffrn_measured_fraction_theta_max 0.976
_diffrn_measurement_device_type 'CCD area detector'
_diffrn_measurement_method 'phi and omega scans'
_diffrn_radiation_monochromator graphite
_diffrn_radiation_source 'fine-focus sealed tube'
_diffrn_radiation_type MoK\a
_diffrn_radiation_wavelength 0.71073
_diffrn_reflns_av_R_equivalents 0.0447
_diffrn_reflns_av_sigmaI/netI 0.0233
_diffrn_reflns_limit_h_max 17
_diffrn_reflns_limit_h_min -16
_diffrn_reflns_limit_k_max 18
_diffrn_reflns_limit_k_min -18
_diffrn_reflns_limit_l_max 21
_diffrn_reflns_limit_l_min -21
_diffrn_reflns_number 35687
_diffrn_reflns_theta_full 25.00
_diffrn_reflns_theta_max 28.08
_diffrn_reflns_theta_min 2.49
_exptl_absorpt_coefficient_mu 11.211
_exptl_absorpt_correction_T_max 0.5678
_exptl_absorpt_correction_T_min 0.5678
_exptl_absorpt_correction_type multi-scan
_exptl_absorpt_process_details sadabs
_exptl_crystal_colour orange
_exptl_crystal_density_diffrn 2.588
_exptl_crystal_density_method 'not measured'
_exptl_crystal_description BLOCK
_exptl_crystal_F_000 2096
_exptl_crystal_size_max 0.05
_exptl_crystal_size_mid 0.05
_exptl_crystal_size_min 0.05
_refine_diff_density_max 1.070
_refine_diff_density_min -0.840
_refine_diff_density_rms 0.150
_refine_ls_extinction_coef 0.00042(3)
_refine_ls_extinction_expression Fc^*^=kFc[1+0.001xFc^2^\l^3^/sin(2\q)]^-1/4^
_refine_ls_extinction_method SHELXL
_refine_ls_goodness_of_fit_ref 0.991
_refine_ls_hydrogen_treatment constr
_refine_ls_matrix_type full
_refine_ls_number_parameters 178
_refine_ls_number_reflns 3497
_refine_ls_number_restraints 0
_refine_ls_restrained_S_all 0.991
_refine_ls_R_factor_all 0.0314
_refine_ls_R_factor_gt 0.0217
_refine_ls_shift/su_max 0.003
_refine_ls_shift/su_mean 0.000
_refine_ls_structure_factor_coef Fsqd
_refine_ls_weighting_details 'calc w=1/[\s^2^(Fo^2^)+(0.0288P)^2^+4.1832P] where P=(Fo^2^+2Fc^2^)/3'
_refine_ls_weighting_scheme calc
_refine_ls_wR_factor_gt 0.0501
_refine_ls_wR_factor_ref 0.0545
_reflns_number_gt 2874
_reflns_number_total 3497
_reflns_threshold_expression >2sigma(I)
_cod_data_source_file om1000343_si_002.cif
_cod_data_source_block rph427_COMPOUND_11
_cod_depositor_comments
;
The following automatic conversions were performed:

'_symmetry_cell_setting' value 'Orthorhombic' changed to
'orthorhombic' according to
/home/saulius/struct/CIF-dictionaries/cif_core.dic dictionary named
'cif_core.dic' version 2.4.1 from 2010-06-29.

Automatic conversion script
Id: cif_fix_values 1715 2011-07-08 13:25:40Z adriana 
;
_cod_original_sg_symbol_H-M Pbca
_cod_database_code 4065617

loop_
_symmetry_equiv_pos_as_xyz
'x, y, z'
'-x+1/2, -y, z+1/2'
'-x, y+1/2, -z+1/2'
'x+1/2, -y+1/2, -z'
'-x, -y, -z'
'x-1/2, y, -z-1/2'
'x, -y-1/2, z-1/2'
'-x-1/2, y-1/2, z'

loop_
_atom_site_label
_atom_site_type_symbol
_atom_site_fract_x
_atom_site_fract_y
_atom_site_fract_z
_atom_site_U_iso_or_equiv
_atom_site_adp_type
_atom_site_occupancy
_atom_site_symmetry_multiplicity
_atom_site_calc_flag
_atom_site_refinement_flags
Ir1 Ir 0.622517(11) 0.964196(10) 0.570845(8) 0.01940(6) Uani 1 1 d .
I1 I 0.58806(2) 1.039280(19) 0.420892(15) 0.02496(8) Uani 1 1 d .
F1 F 0.7269(2) 1.14092(18) 0.61000(18) 0.0465(7) Uani 1 1 d .
F2 F 0.5642(2) 1.16891(19) 0.58099(17) 0.0455(7) Uani 1 1 d .
F3 F 0.5061(3) 1.1002(3) 0.7275(2) 0.0758(12) Uani 1 1 d .
F4 F 0.6642(3) 1.0698(3) 0.75795(19) 0.0805(12) Uani 1 1 d .
F5 F 0.6185(2) 1.2119(2) 0.7302(2) 0.0588(9) Uani 1 1 d .
C1 C 0.7725(3) 0.9020(3) 0.5444(3) 0.0285(9) Uani 1 1 d .
C2 C 0.6959(3) 0.8315(3) 0.5176(3) 0.0306(9) Uani 1 1 d .
C3 C 0.6374(3) 0.8045(3) 0.5859(3) 0.0333(10) Uani 1 1 d .
C4 C 0.6753(3) 0.8563(3) 0.6564(3) 0.0313(9) Uani 1 1 d .
C5 C 0.7640(3) 0.9114(3) 0.6308(3) 0.0305(9) Uani 1 1 d .
C6 C 0.8564(4) 0.9460(4) 0.4921(4) 0.0491(14) Uani 1 1 d .
H6A H 0.9182 0.9062 0.4940 0.074 Uiso 1 1 calc R
H6B H 0.8729 1.0094 0.5125 0.074 Uiso 1 1 calc R
H6C H 0.8320 0.9507 0.4362 0.074 Uiso 1 1 calc R
C7 C 0.6892(4) 0.7905(4) 0.4334(3) 0.0466(13) Uani 1 1 d .
H7A H 0.7392 0.7390 0.4278 0.070 Uiso 1 1 calc R
H7B H 0.7044 0.8401 0.3937 0.070 Uiso 1 1 calc R
H7C H 0.6196 0.7660 0.4241 0.070 Uiso 1 1 calc R
C8 C 0.5511(4) 0.7333(4) 0.5866(4) 0.0510(14) Uani 1 1 d .
H8A H 0.5787 0.6706 0.6002 0.076 Uiso 1 1 calc R
H8B H 0.5188 0.7310 0.5332 0.076 Uiso 1 1 calc R
H8C H 0.4998 0.7518 0.6270 0.076 Uiso 1 1 calc R
C9 C 0.6435(4) 0.8375(4) 0.7430(3) 0.0524(14) Uani 1 1 d .
H9A H 0.6745 0.7780 0.7615 0.079 Uiso 1 1 calc R
H9B H 0.5683 0.8327 0.7462 0.079 Uiso 1 1 calc R
H9C H 0.6672 0.8896 0.7775 0.079 Uiso 1 1 calc R
C10 C 0.8425(4) 0.9608(3) 0.6835(4) 0.0488(13) Uani 1 1 d .
H10A H 0.9056 0.9229 0.6857 0.073 Uiso 1 1 calc R
H10B H 0.8146 0.9682 0.7381 0.073 Uiso 1 1 calc R
H10C H 0.8581 1.0233 0.6608 0.073 Uiso 1 1 calc R
C11 C 0.6277(3) 1.1048(3) 0.6207(3) 0.0308(9) Uani 1 1 d .
C12 C 0.6039(4) 1.1201(3) 0.7081(3) 0.0399(11) Uani 1 1 d .

loop_
_atom_site_aniso_label
_atom_site_aniso_U_11
_atom_site_aniso_U_22
_atom_site_aniso_U_33
_atom_site_aniso_U_23
_atom_site_aniso_U_13
_atom_site_aniso_U_12
Ir1 0.01892(9) 0.01963(9) 0.01965(9) 0.00149(6) -0.00114(5) 0.00024(5)
I1 0.02085(14) 0.03172(16) 0.02232(13) 0.00616(10) 0.00205(9) -0.00041(10)
F1 0.0369(15) 0.0380(15) 0.0647(18) -0.0110(14) 0.0106(13) -0.0144(12)
F2 0.0577(19) 0.0276(15) 0.0512(17) -0.0029(12) -0.0081(13) 0.0127(13)
F3 0.066(2) 0.099(3) 0.063(2) -0.041(2) 0.0356(17) -0.0350(19)
F4 0.131(3) 0.075(2) 0.0359(17) -0.0108(17) -0.019(2) 0.031(3)
F5 0.072(2) 0.0439(19) 0.0603(19) -0.0273(16) 0.0054(16) -0.0075(14)
C1 0.024(2) 0.027(2) 0.035(2) -0.0002(18) -0.0006(17) 0.0096(16)
C2 0.029(2) 0.025(2) 0.037(2) -0.0026(18) -0.0062(18) 0.0101(17)
C3 0.030(2) 0.016(2) 0.053(3) 0.0069(19) -0.0091(19) 0.0050(16)
C4 0.035(2) 0.029(2) 0.029(2) 0.0079(18) -0.0045(18) 0.0065(17)
C5 0.029(2) 0.026(2) 0.036(2) 0.0006(18) -0.0117(18) 0.0056(16)
C6 0.032(3) 0.052(3) 0.063(4) 0.000(3) 0.014(2) 0.008(2)
C7 0.055(3) 0.042(3) 0.043(3) -0.016(2) -0.011(2) 0.020(2)
C8 0.040(3) 0.032(3) 0.081(4) 0.015(3) -0.015(3) -0.005(2)
C9 0.067(4) 0.055(3) 0.035(3) 0.025(2) 0.003(2) 0.007(3)
C10 0.039(3) 0.046(3) 0.061(3) -0.003(3) -0.027(3) 0.002(2)
C11 0.0176(18) 0.037(2) 0.037(2) 0.017(2) -0.0025(17) -0.0041(16)
C12 0.043(3) 0.031(3) 0.045(3) -0.008(2) -0.001(2) -0.003(2)

loop_
_atom_type_symbol
_atom_type_description
_atom_type_scat_dispersion_real
_atom_type_scat_dispersion_imag
_atom_type_scat_source
C C 0.0033 0.0016 'International Tables Vol C Tables 4.2.6.8 and 6.1.1.4'
H H 0.0000 0.0000 'International Tables Vol C Tables 4.2.6.8 and 6.1.1.4'
F F 0.0171 0.0103 'International Tables Vol C Tables 4.2.6.8 and 6.1.1.4'
I I -0.4742 1.8119 'International Tables Vol C Tables 4.2.6.8 and 6.1.1.4'
Ir Ir -1.4442 7.9887 'International Tables Vol C Tables 4.2.6.8 and 6.1.1.4'

loop_
_geom_angle_atom_site_label_1
_geom_angle_atom_site_label_2
_geom_angle_atom_site_label_3
_geom_angle
_geom_angle_site_symmetry_3
C11 Ir1 C1 114.90(15) .
C11 Ir1 C4 112.58(16) .
C1 Ir1 C4 64.56(16) .
C11 Ir1 C5 96.50(15) .
C1 Ir1 C5 38.22(15) .
C4 Ir1 C5 38.49(15) .
C11 Ir1 C3 150.39(16) .
C1 Ir1 C3 63.08(16) .
C4 Ir1 C3 38.17(16) .
C5 Ir1 C3 63.08(15) .
C11 Ir1 C2 153.39(14) .
C1 Ir1 C2 38.56(15) .
C4 Ir1 C2 63.12(15) .
C5 Ir1 C2 63.27(15) .
C3 Ir1 C2 36.18(16) .
C11 Ir1 I1 89.73(11) .
C1 Ir1 I1 96.88(11) .
C4 Ir1 I1 155.17(11) .
C5 Ir1 I1 132.20(11) .
C3 Ir1 I1 119.81(12) .
C2 Ir1 I1 92.05(11) .
C11 Ir1 I1 91.63(10) 5_676
C1 Ir1 I1 153.46(11) 5_676
C4 Ir1 I1 105.54(11) 5_676
C5 Ir1 I1 143.05(11) 5_676
C3 Ir1 I1 93.54(11) 5_676
C2 Ir1 I1 114.96(11) 5_676
I1 Ir1 I1 83.625(9) 5_676
Ir1 I1 Ir1 96.373(9) 5_676
C5 C1 C2 108.0(4) .
C5 C1 C6 125.5(4) .
C2 C1 C6 125.9(4) .
C5 C1 Ir1 72.3(2) .
C2 C1 Ir1 74.3(2) .
C6 C1 Ir1 126.0(3) .
C3 C2 C1 107.6(4) .
C3 C2 C7 127.1(4) .
C1 C2 C7 125.0(4) .
C3 C2 Ir1 71.8(2) .
C1 C2 Ir1 67.1(2) .
C7 C2 Ir1 130.3(3) .
C2 C3 C4 108.8(4) .
C2 C3 C8 125.8(4) .
C4 C3 C8 125.3(4) .
C2 C3 Ir1 72.0(2) .
C4 C3 Ir1 67.7(2) .
C8 C3 Ir1 126.8(3) .
C5 C4 C3 107.5(4) .
C5 C4 C9 125.9(4) .
C3 C4 C9 125.1(4) .
C5 C4 Ir1 71.8(2) .
C3 C4 Ir1 74.1(2) .
C9 C4 Ir1 130.4(3) .
C1 C5 C4 107.6(3) .
C1 C5 C10 124.3(4) .
C4 C5 C10 127.7(4) .
C1 C5 Ir1 69.5(2) .
C4 C5 Ir1 69.7(2) .
C10 C5 Ir1 131.4(3) .
C1 C6 H6A 109.5 .
C1 C6 H6B 109.5 .
H6A C6 H6B 109.5 .
C1 C6 H6C 109.5 .
H6A C6 H6C 109.5 .
H6B C6 H6C 109.5 .
C2 C7 H7A 109.5 .
C2 C7 H7B 109.5 .
H7A C7 H7B 109.5 .
C2 C7 H7C 109.5 .
H7A C7 H7C 109.5 .
H7B C7 H7C 109.5 .
C3 C8 H8A 109.5 .
C3 C8 H8B 109.5 .
H8A C8 H8B 109.5 .
C3 C8 H8C 109.5 .
H8A C8 H8C 109.5 .
H8B C8 H8C 109.5 .
C4 C9 H9A 109.5 .
C4 C9 H9B 109.5 .
H9A C9 H9B 109.5 .
C4 C9 H9C 109.5 .
H9A C9 H9C 109.5 .
H9B C9 H9C 109.5 .
C5 C10 H10A 109.5 .
C5 C10 H10B 109.5 .
H10A C10 H10B 109.5 .
C5 C10 H10C 109.5 .
H10A C10 H10C 109.5 .
H10B C10 H10C 109.5 .
F2 C11 F1 104.4(3) .
F2 C11 C12 104.0(4) .
F1 C11 C12 105.1(4) .
F2 C11 Ir1 113.7(3) .
F1 C11 Ir1 108.5(3) .
C12 C11 Ir1 119.9(3) .
F3 C12 F4 107.2(4) .
F3 C12 F5 105.5(4) .
F4 C12 F5 104.9(4) .
F3 C12 C11 113.4(4) .
F4 C12 C11 113.5(4) .
F5 C12 C11 111.7(4) .

loop_
_geom_bond_atom_site_label_1
_geom_bond_atom_site_label_2
_geom_bond_distance
_geom_bond_site_symmetry_2
Ir1 C11 2.129(5) .
Ir1 C1 2.159(4) .
Ir1 C4 2.168(4) .
Ir1 C5 2.195(4) .
Ir1 C3 2.253(4) .
Ir1 C2 2.256(4) .
Ir1 I1 2.7080(3) .
Ir1 I1 2.7100(4) 5_676
I1 Ir1 2.7100(4) 5_676
F1 C11 1.382(4) .
F2 C11 1.375(5) .
F3 C12 1.325(5) .
F4 C12 1.328(6) .
F5 C12 1.346(5) .
C1 C5 1.426(6) .
C1 C2 1.460(6) .
C1 C6 1.508(6) .
C2 C3 1.400(6) .
C2 C7 1.496(6) .
C3 C4 1.448(6) .
C3 C8 1.490(6) .
C4 C5 1.438(6) .
C4 C9 1.500(6) .
C5 C10 1.496(6) .
C6 H6A 0.9700 .
C6 H6B 0.9700 .
C6 H6C 0.9700 .
C7 H7A 0.9700 .
C7 H7B 0.9700 .
C7 H7C 0.9700 .
C8 H8A 0.9700 .
C8 H8B 0.9700 .
C8 H8C 0.9700 .
C9 H9A 0.9700 .
C9 H9B 0.9700 .
C9 H9C 0.9700 .
C10 H10A 0.9700 .
C10 H10B 0.9700 .
C10 H10C 0.9700 .
C11 C12 1.480(6) .
